data_1502914
loop_
_publ_author_name
'Yoshida, Kazuhiro'
'Horiuchi, Shingo'
'Takeichi, Tomoko'
'Shida, Hiroaki'
'Imamoto, Tsuneo'
'Yanagisawa, Akira'

_publ_section_title
;
 Bicyclic imidazoles for modular synthesis of chiral imidazolium salts.
;
_journal_issue 8
_journal_name_full 'Organic letters'
_journal_page_first 1764
_journal_page_last 1767
_journal_paper_doi 10.1021/ol1003737
_journal_volume 12
_journal_year 2010
_chemical_absolute_configuration ad
_chemical_formula_moiety 'C31 H29 B Cl F4 N5 Ni, C H2 Cl2'
_chemical_formula_sum 'C32 H31 B Cl3 F4 N5 Ni'
_chemical_formula_weight 737.49
_chemical_melting_point 460(2)
_chemical_name_common
'[(R,R)-2,6-Bis(5-phenyl-6,7-dihydro-5H-pyrrolo[1,2-c]imidazolium-2-yl)lutidine]chloronickel tetrafluoroborate'
_space_group_IT_number 19
_symmetry_cell_setting orthorhombic
_symmetry_space_group_name_Hall 'P 2ac 2ab'
_symmetry_space_group_name_H-M 'P 21 21 21'
_atom_sites_solution_hydrogens geom
_atom_sites_solution_primary direct
_atom_sites_solution_secondary difmap
_audit_creation_method SHELXL-97
_cell_angle_alpha 90.00
_cell_angle_beta 90.00
_cell_angle_gamma 90.00
_cell_formula_units_Z 4
_cell_length_a 9.2702(7)
_cell_length_b 15.5740(12)
_cell_length_c 22.6712(17)
_cell_measurement_reflns_used 3781
_cell_measurement_temperature 173
_cell_measurement_theta_max 22.74
_cell_measurement_theta_min 2.37
_cell_volume 3273.1(4)
_computing_cell_refinement 'Bruker SAINT'
_computing_data_collection 'Bruker APEX2'
_computing_data_reduction 'Bruker SAINT'
_computing_molecular_graphics 'Bruker SHELXTL'
_computing_publication_material 'Bruker SHELXTL'
_computing_structure_refinement 'SHELXL-97 (Sheldrick, 2008)'
_computing_structure_solution 'SHELXS-97 (Sheldrick, 2008)'
_diffrn_ambient_temperature 173
_diffrn_detector_area_resol_mean 8.333
_diffrn_measured_fraction_theta_full 1.000
_diffrn_measured_fraction_theta_max 0.935
_diffrn_measurement_device_type 'Bruker APEX-II CCD'
_diffrn_measurement_method '\f and \w scans'
_diffrn_radiation_monochromator graphite
_diffrn_radiation_source 'fine-focus sealed tube'
_diffrn_radiation_type MoK\a
_diffrn_radiation_wavelength 0.71073
_diffrn_reflns_av_R_equivalents 0.0392
_diffrn_reflns_av_sigmaI/netI 0.0669
_diffrn_reflns_limit_h_max 12
_diffrn_reflns_limit_h_min -11
_diffrn_reflns_limit_k_max 20
_diffrn_reflns_limit_k_min -20
_diffrn_reflns_limit_l_max 29
_diffrn_reflns_limit_l_min -17
_diffrn_reflns_number 18695
_diffrn_reflns_theta_full 25.00
_diffrn_reflns_theta_max 28.52
_diffrn_reflns_theta_min 1.59
_exptl_absorpt_coefficient_mu 0.892
_exptl_absorpt_correction_T_max 0.9567
_exptl_absorpt_correction_T_min 0.7453
_exptl_absorpt_correction_type empirical
_exptl_absorpt_process_details
;
SADABS Sheldrick 1996
;
_exptl_crystal_colour yellow
_exptl_crystal_density_diffrn 1.497
_exptl_crystal_density_method 'not measured'
_exptl_crystal_description needle
_exptl_crystal_F_000 1512
_exptl_crystal_size_max 0.35
_exptl_crystal_size_mid 0.05
_exptl_crystal_size_min 0.05
_refine_diff_density_max 1.008
_refine_diff_density_min -0.710
_refine_diff_density_rms 0.085
_refine_ls_abs_structure_details 'Flack H D (1983), Acta Cryst. A39, 876-881'
_refine_ls_abs_structure_Flack -0.005(18)
_refine_ls_extinction_method none
_refine_ls_goodness_of_fit_ref 1.036
_refine_ls_hydrogen_treatment constr
_refine_ls_matrix_type full
_refine_ls_number_parameters 415
_refine_ls_number_reflns 7569
_refine_ls_number_restraints 0
_refine_ls_restrained_S_all 1.036
_refine_ls_R_factor_all 0.0773
_refine_ls_R_factor_gt 0.0530
_refine_ls_shift/su_max 0.001
_refine_ls_shift/su_mean 0.000
_refine_ls_structure_factor_coef Fsqd
_refine_ls_weighting_details 'calc w=1/[\s^2^(Fo^2^)+(0.0805P)^2^+0.4307P] where P=(Fo^2^+2Fc^2^)/3'
_refine_ls_weighting_scheme calc
_refine_ls_wR_factor_gt 0.1322
_refine_ls_wR_factor_ref 0.1445
_reflns_number_gt 5784
_reflns_number_total 7569
_reflns_threshold_expression >2sigma(I)
_cod_data_source_file ol1003737_si_003.cif
_cod_data_source_block yoshida19_p212121
_cod_depositor_comments
;
The following automatic conversions were performed:

'_chemical_melting_point' value '185-189 C' was changed to '460(2)' -
it was converted from degrees Celsius(C) to Kelvins(K), the average
value was taken and precision was
estimated.

'_symmetry_cell_setting' value 'Orthorhombic' changed to
'orthorhombic' according to
/home/saulius/struct/CIF-dictionaries/cif_core.dic dictionary named
'cif_core.dic' version 2.4.2 from 2011-04-26.

Automatic conversion script
Id: cif_fix_values 1715 2011-07-08 13:25:40Z adriana 
;
_cod_original_sg_symbol_H-M P2(1)2(1)2(1)
_cod_database_code 1502914

loop_
_symmetry_equiv_pos_as_xyz
'x, y, z'
'-x+1/2, -y, z+1/2'
'-x, y+1/2, -z+1/2'
'x+1/2, -y+1/2, -z'

loop_
_atom_site_label
_atom_site_type_symbol
_atom_site_fract_x
_atom_site_fract_y
_atom_site_fract_z
_atom_site_U_iso_or_equiv
_atom_site_adp_type
_atom_site_occupancy
_atom_site_symmetry_multiplicity
_atom_site_calc_flag
_atom_site_refinement_flags
Ni1 Ni 0.41904(5) 0.80974(3) 0.82041(2) 0.02367(13) Uani 1 1 d .
Cl1 Cl 0.27607(11) 0.70206(7) 0.83678(4) 0.0304(2) Uani 1 1 d .
N2 N 0.5212(4) 0.8702(2) 0.93103(15) 0.0252(8) Uani 1 1 d .
N3 N 0.5385(4) 0.9104(2) 0.80784(16) 0.0290(8) Uani 1 1 d .
N1 N 0.5490(4) 0.7352(2) 0.93077(14) 0.0228(8) Uani 1 1 d .
N5 N 0.2232(4) 0.8122(3) 0.71396(15) 0.0326(8) Uani 1 1 d .
N4 N 0.4445(4) 0.8351(3) 0.69737(15) 0.0366(9) Uani 1 1 d .
C1 C 0.4990(4) 0.7993(3) 0.89692(16) 0.0230(8) Uani 1 1 d .
C4 C 0.6592(5) 0.6909(3) 1.01967(18) 0.0360(10) Uani 1 1 d .
H4A H 0.6272 0.6939 1.0613 0.043 Uiso 1 1 calc R
H4B H 0.7659 0.6887 1.0183 0.043 Uiso 1 1 calc R
C2 C 0.5856(5) 0.8501(3) 0.98476(17) 0.0278(9) Uani 1 1 d .
H2 H 0.6125 0.8888 1.0152 0.033 Uiso 1 1 calc R
C22 C 0.2361(5) 0.8223(4) 0.6540(2) 0.0472(14) Uani 1 1 d .
C3 C 0.6013(5) 0.7647(3) 0.98427(19) 0.0295(10) Uani 1 1 d .
C20 C 0.3517(5) 0.8184(3) 0.74175(18) 0.0325(10) Uani 1 1 d .
C6 C 0.5659(5) 0.6413(3) 0.92232(18) 0.0267(9) Uani 1 1 d .
H6 H 0.4729 0.6166 0.9077 0.032 Uiso 1 1 calc R
C25 C 0.0727(5) 0.7986(3) 0.73403(19) 0.0362(10) Uani 1 1 d .
H25 H 0.0566 0.7363 0.7423 0.043 Uiso 1 1 calc R
C7 C 0.6839(5) 0.6215(3) 0.8789(2) 0.0292(10) Uani 1 1 d .
C8 C 0.6535(5) 0.6208(3) 0.8190(2) 0.0350(10) Uani 1 1 d .
H8 H 0.5578 0.6316 0.8060 0.042 Uiso 1 1 calc R
C15 C 0.6274(5) 1.0469(3) 0.8404(2) 0.0398(12) Uani 1 1 d .
H15 H 0.6358 1.0884 0.8709 0.048 Uiso 1 1 calc R
C13 C 0.4811(5) 0.9552(3) 0.9087(2) 0.0321(10) Uani 1 1 d .
H13A H 0.5121 0.9998 0.9371 0.039 Uiso 1 1 calc R
H13B H 0.3749 0.9587 0.9046 0.039 Uiso 1 1 calc R
C31 C 0.1008(5) 0.9276(3) 0.8009(2) 0.0356(10) Uani 1 1 d .
H31 H 0.1795 0.9464 0.7774 0.043 Uiso 1 1 calc R
C26 C 0.0332(4) 0.8512(3) 0.78786(19) 0.0285(9) Uani 1 1 d .
C23 C 0.0904(5) 0.8125(5) 0.6251(2) 0.0571(15) Uani 1 1 d .
H23A H 0.0789 0.7548 0.6074 0.069 Uiso 1 1 calc R
H23B H 0.0753 0.8566 0.5942 0.069 Uiso 1 1 calc R
C30 C 0.0550(6) 0.9776(3) 0.8481(2) 0.0418(12) Uani 1 1 d .
H30 H 0.1018 1.0306 0.8564 0.050 Uiso 1 1 calc R
C27 C -0.0794(5) 0.8238(3) 0.8237(2) 0.0366(10) Uani 1 1 d .
H27 H -0.1255 0.7705 0.8161 0.044 Uiso 1 1 calc R
C12 C 0.8259(6) 0.6053(3) 0.8957(2) 0.0428(12) Uani 1 1 d .
H12 H 0.8494 0.6049 0.9365 0.051 Uiso 1 1 calc R
C11 C 0.9327(6) 0.5900(4) 0.8553(3) 0.0508(14) Uani 1 1 d .
H11 H 1.0287 0.5796 0.8681 0.061 Uiso 1 1 calc R
C5 C 0.5904(6) 0.6134(3) 0.98699(19) 0.0374(11) Uani 1 1 d .
H5A H 0.6556 0.5631 0.9886 0.045 Uiso 1 1 calc R
H5B H 0.4975 0.5975 1.0056 0.045 Uiso 1 1 calc R
C14 C 0.5512(5) 0.9713(3) 0.8496(2) 0.0306(10) Uani 1 1 d .
C9 C 0.7604(6) 0.6046(3) 0.7780(2) 0.0476(14) Uani 1 1 d .
H9 H 0.7371 0.6038 0.7372 0.057 Uiso 1 1 calc R
C18 C 0.6065(5) 0.9228(3) 0.7546(2) 0.0352(11) Uani 1 1 d .
C10 C 0.9007(6) 0.5895(3) 0.7957(3) 0.0501(14) Uani 1 1 d .
H10 H 0.9742 0.5791 0.7674 0.060 Uiso 1 1 calc R
C28 C -0.1240(5) 0.8736(4) 0.8700(2) 0.0410(12) Uani 1 1 d .
H28 H -0.2021 0.8548 0.8938 0.049 Uiso 1 1 calc R
C24 C -0.0129(5) 0.8255(4) 0.6770(2) 0.0478(13) Uani 1 1 d .
H24A H -0.0999 0.7893 0.6722 0.057 Uiso 1 1 calc R
H24B H -0.0432 0.8863 0.6796 0.057 Uiso 1 1 calc R
C17 C 0.6822(5) 0.9979(4) 0.7439(2) 0.0425(13) Uani 1 1 d .
H17 H 0.7287 1.0059 0.7070 0.051 Uiso 1 1 calc R
C19 C 0.5957(5) 0.8543(3) 0.70972(19) 0.0390(11) Uani 1 1 d .
H19A H 0.6443 0.8730 0.6730 0.047 Uiso 1 1 calc R
H19B H 0.6448 0.8019 0.7242 0.047 Uiso 1 1 calc R
C16 C 0.6907(6) 1.0607(4) 0.7860(3) 0.0481(14) Uani 1 1 d .
H16 H 0.7394 1.1130 0.7779 0.058 Uiso 1 1 calc R
C21 C 0.3761(6) 0.8373(4) 0.6427(2) 0.0497(15) Uani 1 1 d .
H21 H 0.4193 0.8473 0.6053 0.060 Uiso 1 1 calc R
C29 C -0.0571(5) 0.9508(3) 0.8827(2) 0.0399(12) Uani 1 1 d .
H29 H -0.0887 0.9847 0.9150 0.048 Uiso 1 1 calc R
Cl2 Cl 0.33593(19) 0.17075(10) 0.88502(7) 0.0607(4) Uani 1 1 d .
Cl3 Cl 0.1436(4) 0.13245(15) 0.98190(9) 0.1192(11) Uani 1 1 d .
C32 C 0.3112(9) 0.1825(4) 0.9611(3) 0.071(2) Uani 1 1 d .
H32A H 0.3090 0.2442 0.9716 0.085 Uiso 1 1 calc R
H32B H 0.3922 0.1553 0.9826 0.085 Uiso 1 1 calc R
F1 F 0.2640(7) 0.3757(3) 0.9231(2) 0.1111(19) Uani 1 1 d .
F3 F 0.0824(6) 0.4481(4) 0.9660(3) 0.148(3) Uani 1 1 d .
F4 F 0.2961(6) 0.4935(4) 0.9824(4) 0.167(3) Uani 1 1 d .
F2 F 0.2186(13) 0.3778(6) 1.0141(3) 0.232(5) Uani 1 1 d .
B1 B 0.2257(8) 0.4278(4) 0.9648(3) 0.0519(17) Uani 1 1 d .

loop_
_atom_site_aniso_label
_atom_site_aniso_U_11
_atom_site_aniso_U_22
_atom_site_aniso_U_33
_atom_site_aniso_U_23
_atom_site_aniso_U_13
_atom_site_aniso_U_12
Ni1 0.0219(2) 0.0313(3) 0.0178(2) 0.0009(2) 0.0006(2) 0.0027(2)
Cl1 0.0272(5) 0.0333(5) 0.0306(5) -0.0017(4) -0.0041(4) -0.0006(4)
N2 0.0265(18) 0.0259(17) 0.0233(18) -0.0002(15) 0.0031(15) -0.0013(14)
N3 0.0235(18) 0.0335(19) 0.030(2) 0.0084(16) 0.0013(14) 0.0069(14)
N1 0.0259(19) 0.0297(18) 0.0127(16) 0.0009(13) 0.0038(13) -0.0045(14)
N5 0.0243(17) 0.053(2) 0.0203(17) -0.0011(18) 0.0020(13) 0.0076(19)
N4 0.026(2) 0.065(3) 0.0187(17) 0.0017(17) 0.0014(14) 0.0097(17)
C1 0.0200(18) 0.025(2) 0.0236(19) 0.0016(17) 0.0048(15) -0.0011(17)
C4 0.039(2) 0.046(3) 0.023(2) 0.009(2) -0.0052(18) -0.003(2)
C2 0.028(2) 0.038(2) 0.018(2) -0.0047(17) 0.0055(19) -0.004(2)
C22 0.039(3) 0.080(4) 0.023(2) 0.001(2) -0.006(2) 0.018(3)
C3 0.023(2) 0.043(3) 0.022(2) -0.0010(19) 0.0017(18) -0.0067(19)
C20 0.026(2) 0.049(3) 0.022(2) 0.003(2) -0.0014(16) 0.008(2)
C6 0.028(2) 0.028(2) 0.024(2) 0.0011(16) -0.0029(18) -0.0042(18)
C25 0.022(2) 0.052(3) 0.035(2) -0.002(2) -0.0012(18) 0.006(2)
C7 0.037(3) 0.021(2) 0.030(2) -0.0017(18) -0.0049(19) 0.0000(18)
C8 0.037(2) 0.038(2) 0.030(2) -0.005(2) -0.007(2) 0.0090(19)
C15 0.038(3) 0.032(2) 0.049(3) 0.006(2) 0.001(2) 0.004(2)
C13 0.031(2) 0.030(2) 0.035(3) -0.002(2) 0.0065(19) 0.0034(19)
C31 0.031(2) 0.035(2) 0.041(3) 0.008(2) 0.004(2) 0.002(2)
C26 0.023(2) 0.036(2) 0.026(2) 0.0039(18) -0.0010(17) 0.0061(18)
C23 0.033(3) 0.113(5) 0.025(2) -0.001(3) -0.007(2) 0.014(4)
C30 0.049(3) 0.035(2) 0.041(3) 0.001(2) -0.004(2) 0.009(2)
C27 0.0226(19) 0.050(3) 0.037(2) 0.003(2) -0.001(2) 0.000(2)
C12 0.037(3) 0.055(3) 0.037(3) -0.006(2) -0.006(2) -0.001(2)
C11 0.037(3) 0.056(3) 0.059(4) -0.015(3) -0.012(3) 0.007(3)
C5 0.052(3) 0.033(2) 0.028(2) 0.0072(19) -0.002(2) -0.002(2)
C14 0.027(2) 0.030(2) 0.035(2) 0.0026(19) 0.0016(18) 0.0056(18)
C9 0.057(4) 0.052(3) 0.033(3) -0.015(2) -0.008(2) 0.015(3)
C18 0.026(2) 0.044(3) 0.035(2) 0.016(2) 0.0033(19) 0.011(2)
C10 0.044(3) 0.043(3) 0.064(4) -0.018(3) 0.018(3) -0.003(2)
C28 0.028(2) 0.062(3) 0.033(3) 0.011(2) 0.0061(19) 0.004(2)
C24 0.028(2) 0.083(4) 0.033(2) -0.008(3) -0.007(2) 0.009(2)
C17 0.028(2) 0.055(3) 0.044(3) 0.024(3) 0.009(2) 0.002(2)
C19 0.025(2) 0.069(3) 0.023(2) 0.006(2) 0.0077(19) 0.009(2)
C16 0.032(3) 0.045(3) 0.066(4) 0.027(3) 0.002(3) -0.005(2)
C21 0.040(3) 0.089(4) 0.020(2) 0.004(2) 0.0053(19) 0.019(3)
C29 0.042(3) 0.053(3) 0.025(2) 0.000(2) -0.002(2) 0.019(2)
Cl2 0.0781(11) 0.0541(9) 0.0498(8) -0.0011(6) 0.0047(7) 0.0118(8)
Cl3 0.208(3) 0.0959(15) 0.0539(11) -0.0094(10) 0.0444(15) -0.0542(17)
C32 0.124(6) 0.041(3) 0.049(3) -0.003(3) -0.012(4) 0.008(4)
F1 0.180(5) 0.088(3) 0.066(3) -0.017(2) 0.050(3) 0.025(3)
F3 0.084(4) 0.162(5) 0.198(6) -0.115(5) -0.027(4) 0.015(4)
F4 0.081(4) 0.111(4) 0.308(10) -0.111(5) -0.022(5) -0.018(3)
F2 0.391(15) 0.178(7) 0.127(6) -0.003(5) 0.092(8) 0.100(9)
B1 0.054(4) 0.046(4) 0.055(4) -0.021(3) -0.016(3) 0.007(3)

loop_
_atom_type_symbol
_atom_type_description
_atom_type_scat_dispersion_real
_atom_type_scat_dispersion_imag
_atom_type_scat_source
C C 0.0033 0.0016 'International Tables Vol C Tables 4.2.6.8 and 6.1.1.4'
H H 0.0000 0.0000 'International Tables Vol C Tables 4.2.6.8 and 6.1.1.4'
B B 0.0013 0.0007 'International Tables Vol C Tables 4.2.6.8 and 6.1.1.4'
N N 0.0061 0.0033 'International Tables Vol C Tables 4.2.6.8 and 6.1.1.4'
F F 0.0171 0.0103 'International Tables Vol C Tables 4.2.6.8 and 6.1.1.4'
Cl Cl 0.1484 0.1585 'International Tables Vol C Tables 4.2.6.8 and 6.1.1.4'
Ni Ni 0.3393 1.1124 'International Tables Vol C Tables 4.2.6.8 and 6.1.1.4'

loop_
_geom_angle_atom_site_label_1
_geom_angle_atom_site_label_2
_geom_angle_atom_site_label_3
_geom_angle
C1 Ni1 C20 176.07(18)
C1 Ni1 N3 88.87(16)
C20 Ni1 N3 89.56(18)
C1 Ni1 Cl1 90.93(12)
C20 Ni1 Cl1 90.85(15)
N3 Ni1 Cl1 176.64(11)
C1 N2 C2 112.3(3)
C1 N2 C13 119.8(3)
C2 N2 C13 127.9(4)
C14 N3 C18 118.7(4)
C14 N3 Ni1 121.0(3)
C18 N3 Ni1 120.2(3)
C1 N1 C3 112.1(3)
C1 N1 C6 134.1(4)
C3 N1 C6 113.8(4)
C20 N5 C22 112.1(4)
C20 N5 C25 134.2(3)
C22 N5 C25 113.7(4)
C20 N4 C21 112.3(4)
C20 N4 C19 120.6(4)
C21 N4 C19 127.0(4)
N1 C1 N2 103.0(3)
N1 C1 Ni1 136.3(3)
N2 C1 Ni1 120.6(3)
C3 C4 C5 101.2(3)
C3 C4 H4A 111.5
C5 C4 H4A 111.5
C3 C4 H4B 111.5
C5 C4 H4B 111.5
H4A C4 H4B 109.4
C3 C2 N2 105.2(4)
C3 C2 H2 127.4
N2 C2 H2 127.4
C21 C22 N5 107.1(4)
C21 C22 C23 143.0(4)
N5 C22 C23 109.9(4)
C2 C3 N1 107.4(4)
C2 C3 C4 142.7(4)
N1 C3 C4 109.9(4)
N4 C20 N5 103.2(3)
N4 C20 Ni1 120.4(3)
N5 C20 Ni1 136.4(3)
N1 C6 C7 111.3(3)
N1 C6 C5 99.8(3)
C7 C6 C5 117.1(4)
N1 C6 H6 109.4
C7 C6 H6 109.4
C5 C6 H6 109.4
N5 C25 C26 113.4(4)
N5 C25 C24 100.6(3)
C26 C25 C24 113.3(4)
N5 C25 H25 109.7
C26 C25 H25 109.7
C24 C25 H25 109.7
C8 C7 C12 117.4(5)
C8 C7 C6 119.6(4)
C12 C7 C6 123.0(4)
C9 C8 C7 120.9(4)
C9 C8 H8 119.5
C7 C8 H8 119.5
C16 C15 C14 118.9(5)
C16 C15 H15 120.6
C14 C15 H15 120.6
N2 C13 C14 110.3(4)
N2 C13 H13A 109.6
C14 C13 H13A 109.6
N2 C13 H13B 109.6
C14 C13 H13B 109.6
H13A C13 H13B 108.1
C26 C31 C30 120.7(4)
C26 C31 H31 119.6
C30 C31 H31 119.6
C31 C26 C27 118.8(4)
C31 C26 C25 122.0(4)
C27 C26 C25 119.1(4)
C22 C23 C24 102.2(4)
C22 C23 H23A 111.3
C24 C23 H23A 111.3
C22 C23 H23B 111.3
C24 C23 H23B 111.3
H23A C23 H23B 109.2
C29 C30 C31 120.1(5)
C29 C30 H30 119.9
C31 C30 H30 119.9
C28 C27 C26 120.1(4)
C28 C27 H27 119.9
C26 C27 H27 119.9
C11 C12 C7 122.0(5)
C11 C12 H12 119.0
C7 C12 H12 119.0
C12 C11 C10 120.0(5)
C12 C11 H11 120.0
C10 C11 H11 120.0
C6 C5 C4 107.1(3)
C6 C5 H5A 110.3
C4 C5 H5A 110.3
C6 C5 H5B 110.3
C4 C5 H5B 110.3
H5A C5 H5B 108.6
N3 C14 C15 122.3(4)
N3 C14 C13 118.0(4)
C15 C14 C13 119.6(4)
C8 C9 C10 120.7(5)
C8 C9 H9 119.6
C10 C9 H9 119.6
N3 C18 C17 120.2(5)
N3 C18 C19 118.2(4)
C17 C18 C19 121.6(4)
C11 C10 C9 119.0(5)
C11 C10 H10 120.5
C9 C10 H10 120.5
C27 C28 C29 121.1(4)
C27 C28 H28 119.4
C29 C28 H28 119.4
C23 C24 C25 106.3(4)
C23 C24 H24A 110.5
C25 C24 H24A 110.5
C23 C24 H24B 110.5
C25 C24 H24B 110.5
H24A C24 H24B 108.7
C16 C17 C18 120.8(5)
C16 C17 H17 119.6
C18 C17 H17 119.6
N4 C19 C18 110.2(4)
N4 C19 H19A 109.6
C18 C19 H19A 109.6
N4 C19 H19B 109.6
C18 C19 H19B 109.6
H19A C19 H19B 108.1
C17 C16 C15 119.0(5)
C17 C16 H16 120.5
C15 C16 H16 120.5
C22 C21 N4 105.3(4)
C22 C21 H21 127.3
N4 C21 H21 127.3
C30 C29 C28 119.2(5)
C30 C29 H29 120.4
C28 C29 H29 120.4
Cl2 C32 Cl3 109.0(4)
Cl2 C32 H32A 109.9
Cl3 C32 H32A 109.9
Cl2 C32 H32B 109.9
Cl3 C32 H32B 109.9
H32A C32 H32B 108.3
F4 B1 F1 126.1(8)
F4 B1 F2 103.1(8)
F1 B1 F2 104.7(6)
F4 B1 F3 107.7(6)
F1 B1 F3 115.2(6)
F2 B1 F3 94.0(8)

loop_
_geom_bond_atom_site_label_1
_geom_bond_atom_site_label_2
_geom_bond_distance
Ni1 C1 1.893(4)
Ni1 C20 1.894(4)
Ni1 N3 1.940(4)
Ni1 Cl1 2.1695(12)
N2 C1 1.363(5)
N2 C2 1.392(5)
N2 C13 1.466(6)
N3 C14 1.346(6)
N3 C18 1.375(6)
N1 C1 1.341(5)
N1 C3 1.385(5)
N1 C6 1.484(5)
N5 C20 1.351(5)
N5 C22 1.373(6)
N5 C25 1.482(6)
N4 C20 1.349(5)
N4 C21 1.394(6)
N4 C19 1.461(6)
C4 C3 1.501(6)
C4 C5 1.554(7)
C4 H4A 0.9900
C4 H4B 0.9900
C2 C3 1.338(6)
C2 H2 0.9500
C22 C21 1.344(8)
C22 C23 1.510(7)
C6 C7 1.504(6)
C6 C5 1.546(6)
C6 H6 1.0000
C25 C26 1.515(6)
C25 C24 1.574(6)
C25 H25 1.0000
C7 C8 1.386(6)
C7 C12 1.394(7)
C8 C9 1.382(7)
C8 H8 0.9500
C15 C16 1.383(8)
C15 C14 1.389(7)
C15 H15 0.9500
C13 C14 1.509(6)
C13 H13A 0.9900
C13 H13B 0.9900
C31 C26 1.377(6)
C31 C30 1.390(7)
C31 H31 0.9500
C26 C27 1.390(6)
C23 C24 1.531(7)
C23 H23A 0.9900
C23 H23B 0.9900
C30 C29 1.367(7)
C30 H30 0.9500
C27 C28 1.368(7)
C27 H27 0.9500
C12 C11 1.371(8)
C12 H12 0.9500
C11 C10 1.382(8)
C11 H11 0.9500
C5 H5A 0.9900
C5 H5B 0.9900
C9 C10 1.382(8)
C9 H9 0.9500
C18 C17 1.386(7)
C18 C19 1.477(7)
C10 H10 0.9500
C28 C29 1.383(7)
C28 H28 0.9500
C24 H24A 0.9900
C24 H24B 0.9900
C17 C16 1.368(8)
C17 H17 0.9500
C19 H19A 0.9900
C19 H19B 0.9900
C16 H16 0.9500
C21 H21 0.9500
C29 H29 0.9500
Cl2 C32 1.750(6)
Cl3 C32 1.801(8)
C32 H32A 0.9900
C32 H32B 0.9900
F1 B1 1.295(7)
F3 B1 1.366(9)
F4 B1 1.277(8)
F2 B1 1.362(11)

loop_
_geom_torsion_atom_site_label_1
_geom_torsion_atom_site_label_2
_geom_torsion_atom_site_label_3
_geom_torsion_atom_site_label_4
_geom_torsion
C1 Ni1 N3 C14 -44.7(3)
C20 Ni1 N3 C14 138.9(3)
Cl1 Ni1 N3 C14 42(2)
C1 Ni1 N3 C18 138.5(3)
C20 Ni1 N3 C18 -37.9(3)
Cl1 Ni1 N3 C18 -135.0(18)
C3 N1 C1 N2 -0.2(4)
C6 N1 C1 N2 -177.1(4)
C3 N1 C1 Ni1 177.9(3)
C6 N1 C1 Ni1 1.1(7)
C2 N2 C1 N1 0.8(4)
C13 N2 C1 N1 179.3(4)
C2 N2 C1 Ni1 -177.8(3)
C13 N2 C1 Ni1 0.8(5)
C20 Ni1 C1 N1 -70(3)
N3 Ni1 C1 N1 -136.7(4)
Cl1 Ni1 C1 N1 46.7(4)
C20 Ni1 C1 N2 108(3)
N3 Ni1 C1 N2 41.3(3)
Cl1 Ni1 C1 N2 -135.4(3)
C1 N2 C2 C3 -1.0(5)
C13 N2 C2 C3 -179.5(4)
C20 N5 C22 C21 -1.3(7)
C25 N5 C22 C21 177.6(5)
C20 N5 C22 C23 178.5(5)
C25 N5 C22 C23 -2.5(7)
N2 C2 C3 N1 0.8(5)
N2 C2 C3 C4 178.0(6)
C1 N1 C3 C2 -0.4(5)
C6 N1 C3 C2 177.1(4)
C1 N1 C3 C4 -178.5(4)
C6 N1 C3 C4 -1.0(5)
C5 C4 C3 C2 166.5(7)
C5 C4 C3 N1 -16.5(4)
C21 N4 C20 N5 -1.3(6)
C19 N4 C20 N5 174.3(4)
C21 N4 C20 Ni1 178.8(4)
C19 N4 C20 Ni1 -5.6(6)
C22 N5 C20 N4 1.6(6)
C25 N5 C20 N4 -177.1(5)
C22 N5 C20 Ni1 -178.5(5)
C25 N5 C20 Ni1 2.8(9)
C1 Ni1 C20 N4 -23(3)
N3 Ni1 C20 N4 43.6(4)
Cl1 Ni1 C20 N4 -139.7(4)
C1 Ni1 C20 N5 157(3)
N3 Ni1 C20 N5 -136.3(6)
Cl1 Ni1 C20 N5 40.4(5)
C1 N1 C6 C7 70.4(6)
C3 N1 C6 C7 -106.3(4)
C1 N1 C6 C5 -165.2(4)
C3 N1 C6 C5 18.0(5)
C20 N5 C25 C26 43.5(7)
C22 N5 C25 C26 -135.2(5)
C20 N5 C25 C24 164.8(6)
C22 N5 C25 C24 -13.9(6)
N1 C6 C7 C8 -85.2(5)
C5 C6 C7 C8 160.8(4)
N1 C6 C7 C12 93.3(5)
C5 C6 C7 C12 -20.7(6)
C12 C7 C8 C9 0.0(7)
C6 C7 C8 C9 178.6(4)
C1 N2 C13 C14 -54.1(5)
C2 N2 C13 C14 124.2(4)
C30 C31 C26 C27 -1.6(6)
C30 C31 C26 C25 175.2(4)
N5 C25 C26 C31 26.4(6)
C24 C25 C26 C31 -87.5(5)
N5 C25 C26 C27 -156.7(4)
C24 C25 C26 C27 89.4(5)
C21 C22 C23 C24 -162.0(9)
N5 C22 C23 C24 18.3(7)
C26 C31 C30 C29 0.7(7)
C31 C26 C27 C28 1.8(7)
C25 C26 C27 C28 -175.1(4)
C8 C7 C12 C11 0.6(8)
C6 C7 C12 C11 -178.0(5)
C7 C12 C11 C10 -0.5(9)
N1 C6 C5 C4 -27.6(5)
C7 C6 C5 C4 92.6(5)
C3 C4 C5 C6 27.5(5)
C18 N3 C14 C15 1.6(6)
Ni1 N3 C14 C15 -175.3(3)
C18 N3 C14 C13 -177.6(4)
Ni1 N3 C14 C13 5.6(5)
C16 C15 C14 N3 1.0(7)
C16 C15 C14 C13 -179.9(4)
N2 C13 C14 N3 49.8(5)
N2 C13 C14 C15 -129.4(4)
C7 C8 C9 C10 -0.7(8)
C14 N3 C18 C17 -2.1(6)
Ni1 N3 C18 C17 174.8(3)
C14 N3 C18 C19 178.1(4)
Ni1 N3 C18 C19 -5.0(5)
C12 C11 C10 C9 -0.1(9)
C8 C9 C10 C11 0.7(8)
C26 C27 C28 C29 -1.1(7)
C22 C23 C24 C25 -26.3(6)
N5 C25 C24 C23 24.6(6)
C26 C25 C24 C23 146.0(5)
N3 C18 C17 C16 0.0(7)
C19 C18 C17 C16 179.8(4)
C20 N4 C19 C18 -51.1(6)
C21 N4 C19 C18 123.9(5)
N3 C18 C19 N4 55.9(5)
C17 C18 C19 N4 -123.9(5)
C18 C17 C16 C15 2.5(8)
C14 C15 C16 C17 -3.0(7)
N5 C22 C21 N4 0.4(7)
C23 C22 C21 N4 -179.3(9)
C20 N4 C21 C22 0.6(7)
C19 N4 C21 C22 -174.8(5)
C31 C30 C29 C28 0.0(7)
C27 C28 C29 C30 0.2(7)
